data_7101972
loop_
_publ_author_name
'Garc\'ia-\'Alvarez, Joaqu\'in'
'Hevia, Eva'
'Kennedy, Alan R.'
'Klett, Jan'
'Mulvey, Robert E.'

_publ_section_title
;
 Lewis base stabilized lithium TMP-aluminates: an unexpected fragmentation
 and capture reaction involving cyclic ether 1,4-dioxane
;
_journal_coden_ASTM CHCOFS
_journal_issue 23
_journal_name_full
;
 Chemical Communications (Cambridge, United Kingdom)
;
_journal_page_first 2402
_journal_page_last 2404
_journal_paper_doi 10.1039/b700785j
_journal_year 2007
_chemical_formula_sum 'C27 H60 Al Li N2'
_chemical_formula_weight 446.69
_space_group_IT_number 2
_symmetry_cell_setting triclinic
_symmetry_space_group_name_Hall '-P 1'
_symmetry_space_group_name_H-M 'P -1'
_atom_sites_solution_hydrogens geom
_atom_sites_solution_primary direct
_atom_sites_solution_secondary difmap
_audit_creation_method SHELXL-97
_cell_angle_alpha 96.822(4)
_cell_angle_beta 105.870(3)
_cell_angle_gamma 113.030(3)
_cell_formula_units_Z 2
_cell_length_a 10.5683(7)
_cell_length_b 11.0648(7)
_cell_length_c 14.9605(7)
_cell_measurement_reflns_used 5202
_cell_measurement_temperature 123(2)
_cell_measurement_theta_max 26.02
_cell_measurement_theta_min 1.00
_cell_volume 1497.42(15)
_computing_data_collection 'Denzo & Collect'
_computing_structure_refinement 'SHELXL-97 (Sheldrick, 1997)'
_computing_structure_solution SHELXS
_diffrn_ambient_temperature 123(2)
_diffrn_measured_fraction_theta_full 0.993
_diffrn_measured_fraction_theta_max 0.993
_diffrn_measurement_device_type 'Nonius Kappa CCD'
_diffrn_measurement_method 'phi and omega scans'
_diffrn_radiation_monochromator graphite
_diffrn_radiation_source 'fine-focus sealed tube'
_diffrn_radiation_type MoK\a
_diffrn_radiation_wavelength 0.71073
_diffrn_reflns_av_R_equivalents 0.0588
_diffrn_reflns_av_sigmaI/netI 0.1020
_diffrn_reflns_limit_h_max 13
_diffrn_reflns_limit_h_min -12
_diffrn_reflns_limit_k_max 13
_diffrn_reflns_limit_k_min -13
_diffrn_reflns_limit_l_max 18
_diffrn_reflns_limit_l_min -17
_diffrn_reflns_number 10472
_diffrn_reflns_theta_full 26.00
_diffrn_reflns_theta_max 26.00
_diffrn_reflns_theta_min 1.46
_diffrn_standards_decay_% 0
_diffrn_standards_number 0
_exptl_absorpt_coefficient_mu 0.083
_exptl_absorpt_correction_type none
_exptl_crystal_colour colourless
_exptl_crystal_density_diffrn 0.991
_exptl_crystal_density_method 'not measured'
_exptl_crystal_description 'cut needle'
_exptl_crystal_F_000 504
_exptl_crystal_size_max 0.40
_exptl_crystal_size_mid 0.20
_exptl_crystal_size_min 0.05
_refine_diff_density_max 0.242
_refine_diff_density_min -0.215
_refine_diff_density_rms 0.047
_refine_ls_extinction_method none
_refine_ls_goodness_of_fit_ref 1.010
_refine_ls_hydrogen_treatment mixed
_refine_ls_matrix_type full
_refine_ls_number_parameters 328
_refine_ls_number_reflns 5850
_refine_ls_number_restraints 0
_refine_ls_restrained_S_all 1.010
_refine_ls_R_factor_all 0.1211
_refine_ls_R_factor_gt 0.0582
_refine_ls_shift/su_max 0.000
_refine_ls_shift/su_mean 0.000
_refine_ls_structure_factor_coef Fsqd
_refine_ls_weighting_details 'calc w=1/[\s^2^(Fo^2^)+(0.0318P)^2^+0.6125P] where P=(Fo^2^+2Fc^2^)/3'
_refine_ls_weighting_scheme calc
_refine_ls_wR_factor_gt 0.0962
_refine_ls_wR_factor_ref 0.1165
_reflns_number_gt 3535
_reflns_number_total 5850
_reflns_threshold_expression I>2\s(I)
_cod_data_source_file b700785j.txt
_cod_data_source_block grem253
_cod_depositor_comments
;
The following automatic conversions were performed:
'_symmetry_cell_setting' value 'TRICLINIC' changed to 'triclinic'
according to '/home/saulius/struct/CIF-dictionaries/cif_core.dic'
dictionary named 'cif_core.dic' version 2.4.1 from 2010-06-29.

Automatic conversion script
Id: cif_fix_enum 1527 2010-12-29 10:47:43Z saulius 
;
_cod_original_sg_symbol_H-M P-1
_cod_database_code 7101972

loop_
_symmetry_equiv_pos_as_xyz
'x, y, z'
'-x, -y, -z'

loop_
_atom_site_label
_atom_site_type_symbol
_atom_site_fract_x
_atom_site_fract_y
_atom_site_fract_z
_atom_site_U_iso_or_equiv
_atom_site_adp_type
_atom_site_occupancy
_atom_site_symmetry_multiplicity
_atom_site_calc_flag
_atom_site_refinement_flags
Al1 Al 0.07713(8) 0.16497(7) 0.77266(4) 0.02075(18) Uani 1 1 d .
Li1 Li 0.3269(4) 0.2650(4) 0.7263(3) 0.0288(9) Uani 1 1 d .
N1 N 0.16400(19) 0.32196(17) 0.71847(11) 0.0180(4) Uani 1 1 d .
N2 N 0.51694(19) 0.28958(18) 0.69580(12) 0.0239(5) Uani 1 1 d .
C1 C 0.2378(3) 0.1007(3) 0.7962(2) 0.0301(6) Uani 1 1 d .
C2 C 0.2056(3) -0.0281(2) 0.83424(17) 0.0317(6) Uani 1 1 d .
H2 H 0.1385 -0.0317 0.8709 0.038 Uiso 1 1 calc R
C3 C 0.3431(3) -0.0268(3) 0.9027(2) 0.0646(10) Uani 1 1 d .
H3A H 0.3161 -0.1097 0.9253 0.097 Uiso 1 1 calc R
H3B H 0.3898 0.0526 0.9577 0.097 Uiso 1 1 calc R
H3C H 0.4117 -0.0223 0.8690 0.097 Uiso 1 1 calc R
C4 C 0.1270(3) -0.1559(3) 0.75257(19) 0.0479(8) Uani 1 1 d .
H4A H 0.1931 -0.1590 0.7184 0.072 Uiso 1 1 calc R
H4B H 0.0399 -0.1555 0.7080 0.072 Uiso 1 1 calc R
H4C H 0.0973 -0.2357 0.7785 0.072 Uiso 1 1 calc R
C5 C -0.1134(3) 0.0055(3) 0.68367(17) 0.0286(6) Uani 1 1 d .
C6 C -0.2047(3) -0.0981(2) 0.72981(16) 0.0272(6) Uani 1 1 d .
H6 H -0.1357 -0.0982 0.7908 0.033 Uiso 1 1 calc R
C7 C -0.2856(3) -0.2428(2) 0.66454(18) 0.0444(7) Uani 1 1 d .
H7A H -0.3388 -0.3051 0.6974 0.067 Uiso 1 1 calc R
H7B H -0.2145 -0.2703 0.6498 0.067 Uiso 1 1 calc R
H7C H -0.3554 -0.2455 0.6047 0.067 Uiso 1 1 calc R
C8 C -0.3171(3) -0.0605(3) 0.75432(18) 0.0374(7) Uani 1 1 d .
H8A H -0.3898 -0.0659 0.6950 0.056 Uiso 1 1 calc R
H8B H -0.2676 0.0323 0.7955 0.056 Uiso 1 1 calc R
H8C H -0.3664 -0.1237 0.7882 0.056 Uiso 1 1 calc R
C9 C 0.0329(3) 0.2028(3) 0.89299(15) 0.0233(5) Uani 1 1 d .
C10 C 0.1310(3) 0.2861(2) 0.99650(15) 0.0283(6) Uani 1 1 d .
H10 H 0.1905 0.3811 0.9948 0.034 Uiso 1 1 calc R
C11 C 0.2367(3) 0.2289(3) 1.04053(16) 0.0389(7) Uani 1 1 d .
H11A H 0.2971 0.2826 1.1068 0.058 Uiso 1 1 calc R
H11B H 0.3001 0.2330 1.0028 0.058 Uiso 1 1 calc R
H11C H 0.1806 0.1342 1.0403 0.058 Uiso 1 1 calc R
C12 C 0.0391(3) 0.2908(3) 1.05881(17) 0.0435(7) Uani 1 1 d .
H12A H -0.0254 0.1981 1.0576 0.065 Uiso 1 1 calc R
H12B H -0.0204 0.3367 1.0337 0.065 Uiso 1 1 calc R
H12C H 0.1043 0.3407 1.1250 0.065 Uiso 1 1 calc R
C13 C 0.0799(2) 0.3144(2) 0.61690(15) 0.0217(5) Uani 1 1 d .
C14 C 0.1662(3) 0.4321(2) 0.57920(15) 0.0267(6) Uani 1 1 d .
H14A H 0.2488 0.4186 0.5686 0.032 Uiso 1 1 calc R
H14B H 0.1010 0.4287 0.5163 0.032 Uiso 1 1 calc R
C15 C 0.2269(3) 0.5716(2) 0.64595(16) 0.0293(6) Uani 1 1 d .
H15A H 0.1454 0.5907 0.6526 0.035 Uiso 1 1 calc R
H15B H 0.2860 0.6421 0.6197 0.035 Uiso 1 1 calc R
C16 C 0.3219(3) 0.5729(2) 0.74312(15) 0.0268(6) Uani 1 1 d .
H16A H 0.3603 0.6627 0.7880 0.032 Uiso 1 1 calc R
H16B H 0.4069 0.5608 0.7359 0.032 Uiso 1 1 calc R
C17 C 0.2395(2) 0.4615(2) 0.78713(15) 0.0230(5) Uani 1 1 d .
C18 C 0.0557(3) 0.1839(2) 0.55138(15) 0.0262(6) Uani 1 1 d .
H18A H 0.1508 0.1848 0.5575 0.039 Uiso 1 1 calc R
H18B H 0.0046 0.1785 0.4845 0.039 Uiso 1 1 calc R
H18C H -0.0037 0.1051 0.5702 0.039 Uiso 1 1 calc R
C19 C -0.0713(2) 0.3111(2) 0.60391(16) 0.0288(6) Uani 1 1 d .
H19A H -0.1212 0.2480 0.6376 0.043 Uiso 1 1 calc R
H19B H -0.1307 0.2810 0.5353 0.043 Uiso 1 1 calc R
H19C H -0.0582 0.4023 0.6306 0.043 Uiso 1 1 calc R
C20 C 0.3571(3) 0.4606(3) 0.87313(17) 0.0264(6) Uani 1 1 d .
C21 C 0.1372(3) 0.5035(2) 0.82489(16) 0.0270(6) Uani 1 1 d .
H21A H 0.0704 0.5183 0.7724 0.040 Uiso 1 1 calc R
H21B H 0.1960 0.5875 0.8764 0.040 Uiso 1 1 calc R
H21C H 0.0801 0.4313 0.8500 0.040 Uiso 1 1 calc R
C22 C 0.5186(3) 0.1576(2) 0.66584(16) 0.0277(6) Uani 1 1 d .
H22A H 0.5182 0.1131 0.7195 0.033 Uiso 1 1 calc R
H22B H 0.6112 0.1753 0.6541 0.033 Uiso 1 1 calc R
C23 C 0.3908(3) 0.0603(2) 0.57643(16) 0.0347(6) Uani 1 1 d .
H23A H 0.2982 0.0484 0.5849 0.052 Uiso 1 1 calc R
H23B H 0.3934 -0.0277 0.5660 0.052 Uiso 1 1 calc R
H23C H 0.3982 0.0973 0.5207 0.052 Uiso 1 1 calc R
C24 C 0.6533(3) 0.3787(3) 0.77913(16) 0.0336(6) Uani 1 1 d .
H24A H 0.6560 0.4693 0.7951 0.040 Uiso 1 1 calc R
H24B H 0.7390 0.3904 0.7598 0.040 Uiso 1 1 calc R
C25 C 0.6689(3) 0.3264(3) 0.86877(17) 0.0397(7) Uani 1 1 d .
H25A H 0.5815 0.3082 0.8862 0.060 Uiso 1 1 calc R
H25B H 0.7559 0.3948 0.9217 0.060 Uiso 1 1 calc R
H25C H 0.6793 0.2424 0.8564 0.060 Uiso 1 1 calc R
C26 C 0.5070(3) 0.3594(2) 0.61681(16) 0.0284(6) Uani 1 1 d .
H26A H 0.5066 0.4462 0.6418 0.034 Uiso 1 1 calc R
H26B H 0.4110 0.3027 0.5650 0.034 Uiso 1 1 calc R
C27 C 0.6257(3) 0.3906(3) 0.57212(18) 0.0389(7) Uani 1 1 d .
H27A H 0.7215 0.4507 0.6215 0.058 Uiso 1 1 calc R
H27B H 0.6056 0.4352 0.5209 0.058 Uiso 1 1 calc R
H27C H 0.6265 0.3057 0.5453 0.058 Uiso 1 1 calc R
H1A H 0.264(3) 0.083(3) 0.7397(18) 0.050(8) Uiso 1 1 d .
H1B H 0.328(3) 0.174(2) 0.8453(16) 0.034(7) Uiso 1 1 d .
H5A H -0.181(3) 0.032(2) 0.6421(17) 0.039(7) Uiso 1 1 d .
H5B H -0.086(3) -0.044(2) 0.6400(16) 0.035(7) Uiso 1 1 d .
H9A H -0.050(2) 0.230(2) 0.8721(15) 0.028(6) Uiso 1 1 d .
H9B H -0.021(2) 0.111(2) 0.8984(14) 0.026(6) Uiso 1 1 d .
H20A H 0.406(2) 0.548(2) 0.9236(16) 0.033(7) Uiso 1 1 d .
H20B H 0.437(2) 0.451(2) 0.8533(14) 0.022(6) Uiso 1 1 d .
H20C H 0.317(2) 0.392(2) 0.9057(14) 0.024(6) Uiso 1 1 d .

loop_
_atom_site_aniso_label
_atom_site_aniso_U_11
_atom_site_aniso_U_22
_atom_site_aniso_U_33
_atom_site_aniso_U_23
_atom_site_aniso_U_13
_atom_site_aniso_U_12
Al1 0.0245(4) 0.0187(4) 0.0201(3) 0.0066(3) 0.0088(3) 0.0095(3)
Li1 0.028(2) 0.029(2) 0.033(2) 0.0113(18) 0.0149(18) 0.0126(19)
N1 0.0225(10) 0.0150(10) 0.0174(9) 0.0043(7) 0.0074(8) 0.0089(8)
N2 0.0210(10) 0.0212(11) 0.0284(10) 0.0043(8) 0.0074(9) 0.0097(9)
C1 0.0391(16) 0.0270(15) 0.0365(15) 0.0158(13) 0.0192(14) 0.0207(14)
C2 0.0376(15) 0.0297(15) 0.0409(15) 0.0205(12) 0.0200(13) 0.0204(13)
C3 0.057(2) 0.057(2) 0.092(2) 0.0438(19) 0.0179(19) 0.0364(18)
C4 0.073(2) 0.0330(17) 0.0570(18) 0.0209(14) 0.0340(17) 0.0328(16)
C5 0.0344(15) 0.0216(14) 0.0245(13) 0.0072(11) 0.0089(12) 0.0077(12)
C6 0.0298(14) 0.0209(14) 0.0256(12) 0.0073(10) 0.0070(11) 0.0073(12)
C7 0.0529(18) 0.0238(15) 0.0408(15) 0.0049(12) 0.0178(14) 0.0017(14)
C8 0.0296(15) 0.0325(16) 0.0451(16) 0.0140(12) 0.0101(13) 0.0096(13)
C9 0.0243(14) 0.0190(14) 0.0241(13) 0.0051(10) 0.0110(11) 0.0057(12)
C10 0.0316(14) 0.0226(14) 0.0234(12) 0.0044(10) 0.0122(11) 0.0035(12)
C11 0.0402(16) 0.0364(16) 0.0239(13) 0.0055(11) 0.0038(12) 0.0067(14)
C12 0.0465(17) 0.0406(17) 0.0300(14) 0.0009(12) 0.0201(13) 0.0040(14)
C13 0.0220(13) 0.0243(13) 0.0231(12) 0.0095(10) 0.0106(10) 0.0116(11)
C14 0.0296(14) 0.0301(15) 0.0298(13) 0.0158(11) 0.0150(11) 0.0172(12)
C15 0.0399(15) 0.0231(14) 0.0380(14) 0.0180(11) 0.0245(12) 0.0166(12)
C16 0.0315(14) 0.0186(13) 0.0322(13) 0.0065(10) 0.0173(12) 0.0089(11)
C17 0.0272(13) 0.0206(13) 0.0243(12) 0.0073(10) 0.0122(11) 0.0109(11)
C18 0.0289(14) 0.0314(15) 0.0206(12) 0.0089(10) 0.0103(11) 0.0138(12)
C19 0.0264(14) 0.0344(15) 0.0309(13) 0.0128(11) 0.0108(11) 0.0170(12)
C20 0.0272(15) 0.0240(15) 0.0244(13) 0.0030(12) 0.0101(12) 0.0081(12)
C21 0.0360(15) 0.0197(14) 0.0306(13) 0.0081(10) 0.0178(12) 0.0130(12)
C22 0.0266(14) 0.0278(15) 0.0304(13) 0.0050(11) 0.0109(11) 0.0137(12)
C23 0.0366(15) 0.0285(15) 0.0365(14) 0.0028(12) 0.0105(12) 0.0151(13)
C24 0.0231(14) 0.0315(15) 0.0381(14) 0.0002(12) 0.0071(12) 0.0088(12)
C25 0.0325(15) 0.0395(17) 0.0354(15) -0.0012(12) -0.0003(12) 0.0157(14)
C26 0.0261(14) 0.0268(14) 0.0360(14) 0.0114(11) 0.0139(11) 0.0125(12)
C27 0.0335(15) 0.0438(18) 0.0510(16) 0.0205(13) 0.0247(13) 0.0197(14)

loop_
_atom_type_symbol
_atom_type_description
_atom_type_scat_dispersion_real
_atom_type_scat_dispersion_imag
_atom_type_scat_source
Al Al 0.0645 0.0514 'International Tables Vol C Tables 4.2.6.8 and 6.1.1.4'
Li Li -0.0003 0.0001 'International Tables Vol C Tables 4.2.6.8 and 6.1.1.4'
N N 0.0061 0.0033 'International Tables Vol C Tables 4.2.6.8 and 6.1.1.4'
C C 0.0033 0.0016 'International Tables Vol C Tables 4.2.6.8 and 6.1.1.4'
H H 0.0000 0.0000 'International Tables Vol C Tables 4.2.6.8 and 6.1.1.4'

loop_
_geom_angle_atom_site_label_1
_geom_angle_atom_site_label_2
_geom_angle_atom_site_label_3
_geom_angle
N1 Al1 C9 117.74(9)
N1 Al1 C5 116.85(9)
C9 Al1 C5 103.00(11)
N1 Al1 C1 100.01(9)
C9 Al1 C1 111.64(11)
C5 Al1 C1 107.43(12)
N1 Al1 Li1 47.47(10)
C9 Al1 Li1 133.77(11)
C5 Al1 Li1 122.91(12)
C1 Al1 Li1 52.69(11)
N1 Li1 N2 148.9(2)
N1 Li1 C1 93.59(18)
N2 Li1 C1 117.5(2)
N1 Li1 C20 59.37(12)
N2 Li1 C20 117.03(18)
C1 Li1 C20 92.20(16)
N1 Li1 Al1 46.56(10)
N2 Li1 Al1 164.04(19)
C1 Li1 Al1 47.15(10)
C20 Li1 Al1 72.34(11)
N1 Li1 H1A 109.7(8)
N2 Li1 H1A 99.0(8)
C1 Li1 H1A 26.1(8)
C20 Li1 H1A 117.9(8)
Al1 Li1 H1A 65.1(8)
N1 Li1 H1B 101.3(6)
N2 Li1 H1B 107.5(6)
C1 Li1 H1B 26.1(6)
C20 Li1 H1B 75.3(6)
Al1 Li1 H1B 60.8(6)
H1A Li1 H1B 45.2(9)
N1 Li1 H20B 77.5(6)
N2 Li1 H20B 96.8(6)
C1 Li1 H20B 100.9(5)
C20 Li1 H20B 20.3(6)
Al1 Li1 H20B 91.5(6)
H1A Li1 H20B 123.5(9)
H1B Li1 H20B 78.3(8)
C13 N1 C17 115.01(16)
C13 N1 Al1 117.47(13)
C17 N1 Al1 116.28(13)
C13 N1 Li1 112.76(16)
C17 N1 Li1 104.66(17)
Al1 N1 Li1 85.97(13)
C22 N2 C24 108.94(17)
C22 N2 C26 112.27(17)
C24 N2 C26 109.30(18)
C22 N2 Li1 112.04(18)
C24 N2 Li1 112.05(18)
C26 N2 Li1 102.12(16)
C2 C1 Al1 115.52(18)
C2 C1 Li1 162.9(2)
Al1 C1 Li1 80.15(13)
C2 C1 H1A 105.9(15)
Al1 C1 H1A 114.2(15)
Li1 C1 H1A 59.3(15)
C2 C1 H1B 106.6(13)
Al1 C1 H1B 107.8(13)
Li1 C1 H1B 72.6(13)
H1A C1 H1B 106(2)
C4 C2 C3 109.7(2)
C4 C2 C1 111.4(2)
C3 C2 C1 113.0(2)
C4 C2 H2 107.5
C3 C2 H2 107.5
C1 C2 H2 107.5
C2 C3 H3A 109.5
C2 C3 H3B 109.5
H3A C3 H3B 109.5
C2 C3 H3C 109.5
H3A C3 H3C 109.5
H3B C3 H3C 109.5
C2 C4 H4A 109.5
C2 C4 H4B 109.5
H4A C4 H4B 109.5
C2 C4 H4C 109.5
H4A C4 H4C 109.5
H4B C4 H4C 109.5
C6 C5 Al1 117.76(16)
C6 C5 H5A 106.2(14)
Al1 C5 H5A 113.8(14)
C6 C5 H5B 107.3(14)
Al1 C5 H5B 105.9(14)
H5A C5 H5B 104.9(18)
C8 C6 C7 108.2(2)
C8 C6 C5 112.0(2)
C7 C6 C5 112.3(2)
C8 C6 H6 108.1
C7 C6 H6 108.1
C5 C6 H6 108.1
C6 C7 H7A 109.5
C6 C7 H7B 109.5
H7A C7 H7B 109.5
C6 C7 H7C 109.5
H7A C7 H7C 109.5
H7B C7 H7C 109.5
C6 C8 H8A 109.5
C6 C8 H8B 109.5
H8A C8 H8B 109.5
C6 C8 H8C 109.5
H8A C8 H8C 109.5
H8B C8 H8C 109.5
C10 C9 Al1 132.71(17)
C10 C9 H9A 108.0(12)
Al1 C9 H9A 104.5(12)
C10 C9 H9B 105.0(12)
Al1 C9 H9B 101.7(12)
H9A C9 H9B 100.6(17)
C11 C10 C12 110.3(2)
C11 C10 C9 110.8(2)
C12 C10 C9 111.2(2)
C11 C10 H10 108.1
C12 C10 H10 108.1
C9 C10 H10 108.1
C10 C11 H11A 109.5
C10 C11 H11B 109.5
H11A C11 H11B 109.5
C10 C11 H11C 109.5
H11A C11 H11C 109.5
H11B C11 H11C 109.5
C10 C12 H12A 109.5
C10 C12 H12B 109.5
H12A C12 H12B 109.5
C10 C12 H12C 109.5
H12A C12 H12C 109.5
H12B C12 H12C 109.5
N1 C13 C18 107.92(17)
N1 C13 C14 112.54(17)
C18 C13 C14 106.08(18)
N1 C13 C19 113.67(18)
C18 C13 C19 108.12(18)
C14 C13 C19 108.15(18)
C15 C14 C13 114.04(19)
C15 C14 H14A 108.7
C13 C14 H14A 108.7
C15 C14 H14B 108.7
C13 C14 H14B 108.7
H14A C14 H14B 107.6
C14 C15 C16 107.95(19)
C14 C15 H15A 110.1
C16 C15 H15A 110.1
C14 C15 H15B 110.1
C16 C15 H15B 110.1
H15A C15 H15B 108.4
C15 C16 C17 113.41(19)
C15 C16 H16A 108.9
C17 C16 H16A 108.9
C15 C16 H16B 108.9
C17 C16 H16B 108.9
H16A C16 H16B 107.7
N1 C17 C20 107.21(18)
N1 C17 C21 114.46(18)
C20 C17 C21 108.16(18)
N1 C17 C16 112.17(17)
C20 C17 C16 105.86(19)
C21 C17 C16 108.55(18)
C13 C18 H18A 109.5
C13 C18 H18B 109.5
H18A C18 H18B 109.5
C13 C18 H18C 109.5
H18A C18 H18C 109.5
H18B C18 H18C 109.5
C13 C19 H19A 109.5
C13 C19 H19B 109.5
H19A C19 H19B 109.5
C13 C19 H19C 109.5
H19A C19 H19C 109.5
H19B C19 H19C 109.5
C17 C20 Li1 76.77(15)
C17 C20 H20A 111.4(13)
Li1 C20 H20A 157.6(14)
C17 C20 H20B 110.6(11)
Li1 C20 H20B 52.3(12)
H20A C20 H20B 105.9(18)
C17 C20 H20C 112.8(12)
Li1 C20 H20C 90.7(13)
H20A C20 H20C 104.2(18)
H20B C20 H20C 111.7(18)
C17 C21 H21A 109.5
C17 C21 H21B 109.5
H21A C21 H21B 109.5
C17 C21 H21C 109.5
H21A C21 H21C 109.5
H21B C21 H21C 109.5
N2 C22 C23 114.56(18)
N2 C22 H22A 108.6
C23 C22 H22A 108.6
N2 C22 H22B 108.6
C23 C22 H22B 108.6
H22A C22 H22B 107.6
C22 C23 H23A 109.5
C22 C23 H23B 109.5
H23A C23 H23B 109.5
C22 C23 H23C 109.5
H23A C23 H23C 109.5
H23B C23 H23C 109.5
N2 C24 C25 114.8(2)
N2 C24 H24A 108.6
C25 C24 H24A 108.6
N2 C24 H24B 108.6
C25 C24 H24B 108.6
H24A C24 H24B 107.6
C24 C25 H25A 109.5
C24 C25 H25B 109.5
H25A C25 H25B 109.5
C24 C25 H25C 109.5
H25A C25 H25C 109.5
H25B C25 H25C 109.5
N2 C26 C27 117.7(2)
N2 C26 H26A 107.9
C27 C26 H26A 107.9
N2 C26 H26B 107.9
C27 C26 H26B 107.9
H26A C26 H26B 107.2
C26 C27 H27A 109.5
C26 C27 H27B 109.5
H27A C27 H27B 109.5
C26 C27 H27C 109.5
H27A C27 H27C 109.5
H27B C27 H27C 109.5

loop_
_geom_bond_atom_site_label_1
_geom_bond_atom_site_label_2
_geom_bond_distance
Al1 N1 2.0028(18)
Al1 C9 2.017(2)
Al1 C5 2.034(2)
Al1 C1 2.047(3)
Al1 Li1 2.751(4)
Li1 N1 2.032(4)
Li1 N2 2.102(4)
Li1 C1 2.221(5)
Li1 C20 2.749(5)
Li1 H1A 1.92(3)
Li1 H1B 2.15(2)
Li1 H20B 2.28(2)
N1 C13 1.510(3)
N1 C17 1.512(3)
N2 C22 1.484(3)
N2 C24 1.489(3)
N2 C26 1.489(3)
C1 C2 1.546(3)
C1 H1A 0.98(3)
C1 H1B 0.99(2)
C2 C4 1.515(3)
C2 C3 1.524(3)
C2 H2 1.0000
C3 H3A 0.9800
C3 H3B 0.9800
C3 H3C 0.9800
C4 H4A 0.9800
C4 H4B 0.9800
C4 H4C 0.9800
C5 C6 1.552(3)
C5 H5A 0.98(2)
C5 H5B 0.97(2)
C6 C8 1.519(3)
C6 C7 1.532(3)
C6 H6 1.0000
C7 H7A 0.9800
C7 H7B 0.9800
C7 H7C 0.9800
C8 H8A 0.9800
C8 H8B 0.9800
C8 H8C 0.9800
C9 C10 1.535(3)
C9 H9A 1.02(2)
C9 H9B 0.98(2)
C10 C11 1.527(3)
C10 C12 1.529(3)
C10 H10 1.0000
C11 H11A 0.9800
C11 H11B 0.9800
C11 H11C 0.9800
C12 H12A 0.9800
C12 H12B 0.9800
C12 H12C 0.9800
C13 C18 1.533(3)
C13 C14 1.540(3)
C13 C19 1.541(3)
C14 C15 1.517(3)
C14 H14A 0.9900
C14 H14B 0.9900
C15 C16 1.519(3)
C15 H15A 0.9900
C15 H15B 0.9900
C16 C17 1.541(3)
C16 H16A 0.9900
C16 H16B 0.9900
C17 C20 1.530(3)
C17 C21 1.538(3)
C18 H18A 0.9800
C18 H18B 0.9800
C18 H18C 0.9800
C19 H19A 0.9800
C19 H19B 0.9800
C19 H19C 0.9800
C20 H20A 0.99(2)
C20 H20B 1.00(2)
C20 H20C 0.97(2)
C21 H21A 0.9800
C21 H21B 0.9800
C21 H21C 0.9800
C22 C23 1.518(3)
C22 H22A 0.9900
C22 H22B 0.9900
C23 H23A 0.9800
C23 H23B 0.9800
C23 H23C 0.9800
C24 C25 1.516(3)
C24 H24A 0.9900
C24 H24B 0.9900
C25 H25A 0.9800
C25 H25B 0.9800
C25 H25C 0.9800
C26 C27 1.522(3)
C26 H26A 0.9900
C26 H26B 0.9900
C27 H27A 0.9800
C27 H27B 0.9800
C27 H27C 0.9800

loop_
_geom_torsion_atom_site_label_1
_geom_torsion_atom_site_label_2
_geom_torsion_atom_site_label_3
_geom_torsion_atom_site_label_4
_geom_torsion
C9 Al1 Li1 N1 -89.77(17)
C5 Al1 Li1 N1 97.84(14)
C1 Al1 Li1 N1 -174.72(18)
N1 Al1 Li1 N2 -167.4(7)
C9 Al1 Li1 N2 102.8(7)
C5 Al1 Li1 N2 -69.5(7)
C1 Al1 Li1 N2 17.9(6)
N1 Al1 Li1 C1 174.72(19)
C9 Al1 Li1 C1 84.95(18)
C5 Al1 Li1 C1 -87.44(16)
N1 Al1 Li1 C20 64.22(11)
C9 Al1 Li1 C20 -25.55(18)
C5 Al1 Li1 C20 162.06(11)
C1 Al1 Li1 C20 -110.50(15)
C9 Al1 N1 C13 -121.07(15)
C5 Al1 N1 C13 2.38(19)
C1 Al1 N1 C13 117.87(16)
Li1 Al1 N1 C13 113.61(19)
C9 Al1 N1 C17 20.96(18)
C5 Al1 N1 C17 144.41(16)
C1 Al1 N1 C17 -100.10(16)
Li1 Al1 N1 C17 -104.37(19)
C9 Al1 N1 Li1 125.32(14)
C5 Al1 N1 Li1 -111.23(16)
C1 Al1 N1 Li1 4.26(15)
N2 Li1 N1 C13 55.2(5)
C1 Li1 N1 C13 -122.04(17)
C20 Li1 N1 C13 147.53(17)
Al1 Li1 N1 C13 -118.16(16)
N2 Li1 N1 C17 -70.5(4)
C1 Li1 N1 C17 112.25(17)
C20 Li1 N1 C17 21.82(13)
Al1 Li1 N1 C17 116.13(14)
N2 Li1 N1 Al1 173.3(4)
C1 Li1 N1 Al1 -3.88(14)
C20 Li1 N1 Al1 -94.31(9)
N1 Li1 N2 C22 -140.4(4)
C1 Li1 N2 C22 36.4(3)
C20 Li1 N2 C22 144.76(17)
Al1 Li1 N2 C22 21.7(7)
N1 Li1 N2 C24 96.8(4)
C1 Li1 N2 C24 -86.4(2)
C20 Li1 N2 C24 22.0(2)
Al1 Li1 N2 C24 -101.1(7)
N1 Li1 N2 C26 -20.1(5)
C1 Li1 N2 C26 156.8(2)
C20 Li1 N2 C26 -94.9(2)
Al1 Li1 N2 C26 142.1(6)
N1 Al1 C1 C2 -176.87(18)
C9 Al1 C1 C2 57.8(2)
C5 Al1 C1 C2 -54.4(2)
Li1 Al1 C1 C2 -172.9(3)
N1 Al1 C1 Li1 -3.95(14)
C9 Al1 C1 Li1 -129.30(14)
C5 Al1 C1 Li1 118.48(14)
N1 Li1 C1 C2 161.6(7)
N2 Li1 C1 C2 -16.8(9)
C20 Li1 C1 C2 -139.0(7)
Al1 Li1 C1 C2 157.7(8)
N1 Li1 C1 Al1 3.84(14)
N2 Li1 C1 Al1 -174.5(2)
C20 Li1 C1 Al1 63.28(12)
Al1 C1 C2 C4 89.7(2)
Li1 C1 C2 C4 -65.8(8)
Al1 C1 C2 C3 -146.3(2)
Li1 C1 C2 C3 58.2(8)
N1 Al1 C5 C6 -163.71(17)
C9 Al1 C5 C6 -33.0(2)
C1 Al1 C5 C6 85.0(2)
Li1 Al1 C5 C6 141.38(19)
Al1 C5 C6 C8 91.1(2)
Al1 C5 C6 C7 -146.95(19)
N1 Al1 C9 C10 -65.1(3)
C5 Al1 C9 C10 164.7(2)
C1 Al1 C9 C10 49.8(3)
Li1 Al1 C9 C10 -8.7(3)
Al1 C9 C10 C11 -61.6(3)
Al1 C9 C10 C12 175.3(2)
C17 N1 C13 C18 161.23(18)
Al1 N1 C13 C18 -56.3(2)
Li1 N1 C13 C18 41.3(2)
C17 N1 C13 C14 44.5(2)
Al1 N1 C13 C14 -172.98(14)
Li1 N1 C13 C14 -75.4(2)
C17 N1 C13 C19 -78.9(2)
Al1 N1 C13 C19 63.6(2)
Li1 N1 C13 C19 161.23(19)
N1 C13 C14 C15 -50.9(3)
C18 C13 C14 C15 -168.70(19)
C19 C13 C14 C15 75.5(2)
C13 C14 C15 C16 56.3(3)
C14 C15 C16 C17 -57.2(3)
C13 N1 C17 C20 -161.29(18)
Al1 N1 C17 C20 55.8(2)
Li1 N1 C17 C20 -37.0(2)
C13 N1 C17 C21 78.8(2)
Al1 N1 C17 C21 -64.2(2)
Li1 N1 C17 C21 -156.97(18)
C13 N1 C17 C16 -45.5(2)
Al1 N1 C17 C16 171.55(14)
Li1 N1 C17 C16 78.8(2)
C15 C16 C17 N1 52.7(3)
C15 C16 C17 C20 169.4(2)
C15 C16 C17 C21 -74.7(2)
N1 C17 C20 Li1 26.24(16)
C21 C17 C20 Li1 150.15(18)
C16 C17 C20 Li1 -93.67(17)
N1 Li1 C20 C17 -21.43(14)
N2 Li1 C20 C17 123.1(2)
C1 Li1 C20 C17 -114.29(18)
Al1 Li1 C20 C17 -70.88(14)
C24 N2 C22 C23 -175.6(2)
C26 N2 C22 C23 -54.4(3)
Li1 N2 C22 C23 59.8(2)
C22 N2 C24 C25 -63.4(3)
C26 N2 C24 C25 173.6(2)
Li1 N2 C24 C25 61.1(3)
C22 N2 C26 C27 -57.6(3)
C24 N2 C26 C27 63.4(3)
Li1 N2 C26 C27 -177.8(2)
